data_7003916
loop_
_publ_author_name
'Troyanov, Sergey I.'
'Goryunkov, Alexey A.'
'Tamm, Nadezhda B.'
'Markov, Vitaliy Yu.'
'Ioffe, Ilya N.'
'Sidorov, Lev N.'

_publ_section_title
;
 Synthesis, structure and theoretical study of mixed
 fluoro-trifluoromethyl derivatives of C60. Molecular structures of
 C60F18(CF3)6 and C60F16(CF3)6
;
_journal_issue 19
_journal_name_full 'Dalton Transactions'
_journal_page_first 2627
_journal_page_last 2632
_journal_paper_doi 10.1039/b801214h
_journal_year 2008
_chemical_formula_sum 'C73 H8 F34'
_chemical_formula_weight 1530.79
_chemical_name_systematic
;
?
;
_space_group_IT_number 14
_symmetry_cell_setting monoclinic
_symmetry_space_group_name_Hall '-P 2yn'
_symmetry_space_group_name_H-M 'P 1 21/n 1'
_atom_sites_solution_hydrogens geom
_atom_sites_solution_primary direct
_atom_sites_solution_secondary difmap
_audit_creation_method SHELXL-97
_cell_angle_alpha 90.00
_cell_angle_beta 102.5169(4)
_cell_angle_gamma 90.00
_cell_formula_units_Z 4
_cell_length_a 11.07790(10)
_cell_length_b 18.6464(2)
_cell_length_c 25.0102(2)
_cell_measurement_reflns_used 29000
_cell_measurement_temperature 100(2)
_cell_measurement_theta_max 34
_cell_measurement_theta_min 5
_cell_volume 5043.39(8)
_computing_structure_refinement 'SHELXL-97 (Sheldrick, 1997)'
_computing_structure_solution 'SHELXS-97 (Sheldrick, 1990)'
_diffrn_ambient_temperature 100(2)
_diffrn_measured_fraction_theta_full 0.783
_diffrn_measured_fraction_theta_max 0.783
_diffrn_measurement_device_type MAR225
_diffrn_radiation_monochromator Cu(113)
_diffrn_radiation_source 'BL 14.1, PSF, BESSY, Berlin, Germany'
_diffrn_radiation_type synchrotron
_diffrn_radiation_wavelength 0.90500
_diffrn_reflns_av_R_equivalents 0.0428
_diffrn_reflns_av_sigmaI/netI 0.0313
_diffrn_reflns_limit_h_max 13
_diffrn_reflns_limit_h_min -13
_diffrn_reflns_limit_k_max 23
_diffrn_reflns_limit_k_min -23
_diffrn_reflns_limit_l_max 32
_diffrn_reflns_limit_l_min -29
_diffrn_reflns_number 29546
_diffrn_reflns_theta_full 35.87
_diffrn_reflns_theta_max 35.87
_diffrn_reflns_theta_min 2.12
_exptl_absorpt_coefficient_mu 0.206
_exptl_absorpt_correction_type none
_exptl_crystal_colour yellow
_exptl_crystal_density_diffrn 2.016
_exptl_crystal_density_method 'not measured'
_exptl_crystal_description plate
_exptl_crystal_F_000 3008
_exptl_crystal_size_max 0.06
_exptl_crystal_size_mid 0.06
_exptl_crystal_size_min 0.02
_refine_diff_density_max 0.709
_refine_diff_density_min -0.352
_refine_diff_density_rms 0.066
_refine_ls_extinction_coef 0.033(6)
_refine_ls_extinction_expression Fc^*^=kFc[1+0.001xFc^2^\l^3^/sin(2\q)]^-1/4^
_refine_ls_extinction_method SHELXL
_refine_ls_goodness_of_fit_ref 1.247
_refine_ls_hydrogen_treatment constr
_refine_ls_matrix_type full
_refine_ls_number_parameters 976
_refine_ls_number_reflns 8990
_refine_ls_number_restraints 0
_refine_ls_restrained_S_all 1.247
_refine_ls_R_factor_all 0.0916
_refine_ls_R_factor_gt 0.0867
_refine_ls_shift/su_max 0.014
_refine_ls_shift/su_mean 0.001
_refine_ls_structure_factor_coef Fsqd
_refine_ls_weighting_details 'calc w=1/[\s^2^(Fo^2^)+(0.0900P)^2^+6.0000P] where P=(Fo^2^+2Fc^2^)/3'
_refine_ls_weighting_scheme calc
_refine_ls_wR_factor_gt 0.2198
_refine_ls_wR_factor_ref 0.2229
_reflns_number_gt 8130
_reflns_number_total 8990
_reflns_threshold_expression >2sigma(I)
_cod_data_source_file b801214h.txt
_cod_data_source_block f18p6p2s
_cod_depositor_comments
;
The following automatic conversions were performed:
'_symmetry_cell_setting' value 'Monoclinic' changed to 'monoclinic'
according to '/home/saulius/struct/CIF-dictionaries/cif_core.dic'
dictionary named 'cif_core.dic' version 2.4.1 from 2010-06-29.

Automatic conversion script
Id: cif_fix_enum 1527 2010-12-29 10:47:43Z saulius 
;
_cod_original_sg_symbol_H-M P2(1)/n
_cod_database_code 7003916

loop_
_symmetry_equiv_pos_as_xyz
'x, y, z'
'-x+1/2, y+1/2, -z+1/2'
'-x, -y, -z'
'x-1/2, -y-1/2, z-1/2'

loop_
_atom_site_label
_atom_site_type_symbol
_atom_site_fract_x
_atom_site_fract_y
_atom_site_fract_z
_atom_site_U_iso_or_equiv
_atom_site_adp_type
_atom_site_occupancy
_atom_site_symmetry_multiplicity
_atom_site_calc_flag
_atom_site_refinement_flags
_atom_site_disorder_assembly
_atom_site_disorder_group
F1 F 0.4162(2) 1.03585(12) 0.36927(10) 0.0596(6) Uani 1 1 d . . .
F2 F 0.4053(2) 0.97665(12) 0.45715(10) 0.0547(6) Uani 1 1 d . . .
F3 F 0.2652(2) 0.87495(15) 0.42762(10) 0.0593(7) Uani 1 1 d . . .
F4 F 0.2130(2) 0.88803(16) 0.32618(10) 0.0641(7) Uani 1 1 d . . .
F5 F 0.1790(2) 0.7566(2) 0.30762(12) 0.0814(10) Uani 1 1 d . . .
F6 F 0.2441(2) 0.79183(16) 0.22098(10) 0.0628(7) Uani 1 1 d . . .
F7 F 0.3293(2) 0.67199(14) 0.20550(10) 0.0614(7) Uani 1 1 d . . .
F8 F 0.4939(2) 0.70035(13) 0.15614(9) 0.0542(6) Uani 1 1 d . . .
F9 F 0.4828(2) 0.83405(13) 0.14976(8) 0.0527(6) Uani 1 1 d . . .
F10 F 0.6998(2) 0.85366(13) 0.14606(8) 0.0525(6) Uani 1 1 d . . .
F11 F 0.6694(2) 0.96839(12) 0.19027(9) 0.0563(6) Uani 1 1 d . . .
F12 F 0.8881(2) 0.98437(13) 0.24023(10) 0.0593(6) Uani 1 1 d . . .
F13 F 0.8636(3) 1.05729(12) 0.31965(10) 0.0615(7) Uani 1 1 d . . .
F14 F 0.6344(3) 1.07339(11) 0.30357(11) 0.0648(7) Uani 1 1 d . . .
F15 F 0.6353(3) 1.08406(13) 0.40663(13) 0.0739(8) Uani 1 1 d . . .
F16A F 0.2568(5) 0.6676(3) 0.3660(2) 0.074(2) Uani 0.554(9) 1 d P . .
F16 F 0.7760(10) 1.0456(5) 0.4695(4) 0.107(3) Uani 0.446(9) 1 d P . .
F17 F 0.9676(2) 0.71916(14) 0.20422(9) 0.0564(6) Uani 1 1 d . . .
F18 F 0.8094(2) 0.73287(15) 0.13818(9) 0.0591(6) Uani 1 1 d . . .
F19 F 0.9316(2) 0.82201(15) 0.16523(10) 0.0620(7) Uani 1 1 d . . .
F20 F 0.9770(2) 0.89168(15) 0.57393(10) 0.0629(7) Uani 1 1 d . . .
F21 F 0.8817(3) 0.98827(14) 0.54702(12) 0.0696(8) Uani 1 1 d . . .
F22 F 0.7988(3) 0.91181(18) 0.59109(10) 0.0736(8) Uani 1 1 d . . .
F23 F 0.6190(3) 0.82583(14) 0.58689(10) 0.0636(7) Uani 1 1 d . . .
F24 F 0.5155(3) 0.73220(17) 0.55907(11) 0.0728(8) Uani 1 1 d . . .
F25 F 0.7111(3) 0.72474(16) 0.59046(10) 0.0717(8) Uani 1 1 d . . .
F26 F 0.3658(3) 0.64528(16) 0.49100(14) 0.0767(8) Uani 1 1 d . . .
F27 F 0.5338(3) 0.58893(17) 0.51308(14) 0.0827(9) Uani 1 1 d . . .
F28 F 0.4087(3) 0.56293(15) 0.43828(14) 0.0841(10) Uani 1 1 d . . .
F29 F 1.1714(2) 0.7505(2) 0.48713(12) 0.0867(10) Uani 1 1 d . . .
F30 F 1.0805(3) 0.7732(2) 0.55206(11) 0.0848(10) Uani 1 1 d . . .
F31 F 1.0733(3) 0.66929(19) 0.51880(15) 0.0935(11) Uani 1 1 d . . .
F32 F 0.8431(4) 0.51180(14) 0.41895(13) 0.0911(11) Uani 1 1 d . . .
F33 F 0.7259(3) 0.53074(14) 0.47553(13) 0.0775(9) Uani 1 1 d . . .
F34 F 0.9162(3) 0.56593(16) 0.49469(12) 0.0780(9) Uani 1 1 d . . .
C1 C 0.4171(3) 0.87958(19) 0.31470(14) 0.0404(7) Uani 1 1 d . . .
C2 C 0.4310(3) 0.83865(19) 0.27060(14) 0.0408(8) Uani 1 1 d . . .
C3 C 0.5241(3) 0.85360(19) 0.24405(14) 0.0398(7) Uani 1 1 d . . .
C4 C 0.6038(3) 0.90982(17) 0.26095(14) 0.0395(7) Uani 1 1 d . . .
C5 C 0.5886(3) 0.95109(17) 0.30498(14) 0.0407(8) Uani 1 1 d . . .
C6 C 0.4962(3) 0.93602(18) 0.33165(14) 0.0409(8) Uani 1 1 d . . .
C7 C 0.5004(4) 0.98041(18) 0.38094(15) 0.0440(8) Uani 1 1 d . . .
C8 C 0.4622(3) 0.93264(18) 0.42551(15) 0.0414(8) Uani 1 1 d . . .
C9 C 0.3679(3) 0.8649(2) 0.40593(15) 0.0452(8) Uani 1 1 d . . .
C10 C 0.3225(3) 0.8513(2) 0.34327(16) 0.0473(9) Uani 1 1 d . . .
C11 C 0.3022(3) 0.7711(2) 0.31917(17) 0.0528(10) Uani 1 1 d . . .
C12 C 0.3471(3) 0.7760(2) 0.26143(16) 0.0485(9) Uani 1 1 d . . .
C13 C 0.4157(4) 0.7127(2) 0.24050(16) 0.0476(9) Uani 1 1 d . . .
C14 C 0.5272(4) 0.7315(2) 0.20707(14) 0.0437(8) Uani 1 1 d . . .
C15 C 0.5563(3) 0.81161(19) 0.19885(14) 0.0417(8) Uani 1 1 d . . .
C16 C 0.6957(3) 0.8399(2) 0.19936(14) 0.0420(8) Uani 1 1 d . . .
C17 C 0.7027(4) 0.91649(19) 0.23024(14) 0.0434(8) Uani 1 1 d . . .
C18 C 0.8221(4) 0.9434(2) 0.27006(15) 0.0471(9) Uani 1 1 d . . .
C19 C 0.8048(4) 0.99293(19) 0.32343(16) 0.0481(9) Uani 1 1 d . . .
C20 C 0.6711(4) 1.00963(18) 0.33022(16) 0.0479(9) Uani 1 1 d . . .
C21 C 0.6367(4) 1.01371(18) 0.38999(16) 0.0485(9) Uani 1 1 d . . .
C22 C 0.7283(4) 0.9724(2) 0.43235(16) 0.0518(9) Uani 1 1 d . . .
C23 C 0.6925(3) 0.92442(17) 0.46952(13) 0.0377(7) Uani 1 1 d . . .
C24 C 0.5723(3) 0.89749(18) 0.46180(14) 0.0395(7) Uani 1 1 d . . .
C25 C 0.5479(3) 0.82599(18) 0.47115(14) 0.0375(7) Uani 1 1 d . . .
C26 C 0.4411(3) 0.8022(2) 0.43402(16) 0.0446(8) Uani 1 1 d . . .
C27 C 0.4279(4) 0.7325(2) 0.41397(17) 0.0477(9) Uani 1 1 d . . .
C28 C 0.3677(5) 0.7148(2) 0.35807(19) 0.0644(12) Uani 1 1 d . . .
C29 C 0.4550(4) 0.6665(2) 0.34014(17) 0.0502(9) Uani 1 1 d . . .
C30 C 0.4822(4) 0.6685(2) 0.28818(16) 0.0479(9) Uani 1 1 d . . .
C31 C 0.6027(4) 0.65158(18) 0.28304(15) 0.0457(8) Uani 1 1 d . . .
C32 C 0.6371(3) 0.69485(18) 0.24122(14) 0.0416(8) Uani 1 1 d . . .
C33 C 0.7556(4) 0.71684(19) 0.24770(14) 0.0415(8) Uani 1 1 d . . .
C34 C 0.8010(3) 0.7855(2) 0.22434(14) 0.0417(8) Uani 1 1 d . . .
C35 C 0.8898(3) 0.8131(2) 0.27648(14) 0.0426(8) Uani 1 1 d . . .
C36 C 0.8972(3) 0.8809(2) 0.29625(14) 0.0423(8) Uani 1 1 d . . .
C37 C 0.9396(3) 0.8928(2) 0.35434(14) 0.0431(8) Uani 1 1 d . . .
C38 C 0.8740(3) 0.9509(2) 0.37100(15) 0.0442(8) Uani 1 1 d . . .
C39 C 0.8437(3) 0.94745(18) 0.42192(14) 0.0411(8) Uani 1 1 d . . .
C40 C 0.8889(3) 0.8905(2) 0.45855(14) 0.0407(8) Uani 1 1 d . . .
C41 C 0.8057(3) 0.88160(18) 0.49929(14) 0.0385(7) Uani 1 1 d . . .
C42 C 0.7735(3) 0.80203(18) 0.50152(13) 0.0370(7) Uani 1 1 d . . .
C43 C 0.6435(3) 0.77584(18) 0.50217(14) 0.0384(7) Uani 1 1 d . . .
C44 C 0.6363(4) 0.70414(18) 0.47197(14) 0.0407(8) Uani 1 1 d . . .
C45 C 0.5184(4) 0.67282(19) 0.43917(16) 0.0467(9) Uani 1 1 d . . .
C46 C 0.5447(4) 0.64172(19) 0.38607(16) 0.0486(9) Uani 1 1 d . . .
C47 C 0.6592(4) 0.62151(18) 0.38084(16) 0.0486(9) Uani 1 1 d . . .
C48 C 0.6911(4) 0.62758(17) 0.32873(16) 0.0467(9) Uani 1 1 d . . .
C49 C 0.8145(4) 0.65046(19) 0.33562(15) 0.0455(8) Uani 1 1 d . . .
C50 C 0.8453(3) 0.69562(19) 0.29639(14) 0.0425(8) Uani 1 1 d . . .
C51 C 0.9253(3) 0.7539(2) 0.31340(14) 0.0430(8) Uani 1 1 d . . .
C52 C 0.9734(3) 0.7651(2) 0.36924(14) 0.0433(8) Uani 1 1 d . . .
C53 C 0.9808(3) 0.8367(2) 0.39001(14) 0.0429(8) Uani 1 1 d . . .
C54 C 0.9583(3) 0.8365(2) 0.44382(14) 0.0422(8) Uani 1 1 d . . .
C55 C 0.9547(3) 0.7586(2) 0.46376(14) 0.0439(8) Uani 1 1 d . . .
C56 C 0.8349(3) 0.74945(18) 0.48287(13) 0.0384(7) Uani 1 1 d . . .
C57 C 0.7506(4) 0.68835(18) 0.46450(14) 0.0418(8) Uani 1 1 d . . .
C58 C 0.7766(4) 0.63071(19) 0.42607(15) 0.0480(9) Uani 1 1 d . . .
C59 C 0.8667(4) 0.66047(19) 0.39331(15) 0.0458(8) Uani 1 1 d . . .
C60 C 0.9442(3) 0.7170(2) 0.40962(15) 0.0441(8) Uani 1 1 d . . .
C61 C 0.8772(4) 0.7648(2) 0.18160(15) 0.0492(9) Uani 1 1 d . . .
C62 C 0.8652(4) 0.9171(2) 0.55414(15) 0.0466(8) Uani 1 1 d . . .
C63 C 0.6235(4) 0.7646(2) 0.56131(16) 0.0501(9) Uani 1 1 d . . .
C64 C 0.4540(4) 0.6168(2) 0.47103(19) 0.0578(11) Uani 1 1 d . . .
C65 C 1.0720(4) 0.7380(3) 0.50697(17) 0.0553(10) Uani 1 1 d . . .
C66 C 0.8163(5) 0.5579(2) 0.45456(19) 0.0642(12) Uani 1 1 d . . .
C67 C 0.3212(8) 0.9955(5) 0.1546(3) 0.108(3) Uani 1 1 d . . .
C68 C 0.2204(8) 0.9626(4) 0.1626(3) 0.102(2) Uani 1 1 d . . .
H68 H 0.1808 0.9307 0.1346 0.122 Uiso 1 1 calc R . .
C69 C 0.1668(8) 0.9699(5) 0.2078(3) 0.104(2) Uani 1 1 d . . .
H69 H 0.0983 0.9418 0.2125 0.125 Uiso 1 1 calc R . .
C70 C 0.2186(6) 1.0188(3) 0.2436(4) 0.0934(19) Uani 1 1 d . . .
H70 H 0.1830 1.0275 0.2742 0.112 Uiso 1 1 calc R . .
C71 C 0.3231(6) 1.0589(4) 0.2391(3) 0.0911(18) Uani 1 1 d . . .
H71 H 0.3551 1.0939 0.2661 0.109 Uiso 1 1 calc R . .
C72 C 0.3769(8) 1.0483(4) 0.1979(4) 0.106(2) Uani 1 1 d . . .
H72 H 0.4499 1.0738 0.1956 0.128 Uiso 1 1 calc R . .
C73 C 0.3798(11) 0.9929(8) 0.1104(6) 0.181(6) Uani 1 1 d . . .
H73A H 0.3584 0.9479 0.0902 0.272 Uiso 1 1 calc R . .
H73B H 0.4696 0.9954 0.1240 0.272 Uiso 1 1 calc R . .
H73C H 0.3525 1.0335 0.0859 0.272 Uiso 1 1 calc R . .

loop_
_atom_site_aniso_label
_atom_site_aniso_U_11
_atom_site_aniso_U_22
_atom_site_aniso_U_33
_atom_site_aniso_U_23
_atom_site_aniso_U_13
_atom_site_aniso_U_12
F1 0.0738(15) 0.0430(12) 0.0603(14) -0.0027(10) 0.0108(12) 0.0291(11)
F2 0.0594(13) 0.0518(12) 0.0543(13) -0.0193(10) 0.0152(10) 0.0171(10)
F3 0.0390(11) 0.0830(17) 0.0591(14) -0.0199(12) 0.0177(10) 0.0029(11)
F4 0.0366(11) 0.0941(19) 0.0589(14) -0.0141(13) 0.0043(10) 0.0205(12)
F5 0.0407(12) 0.132(3) 0.0745(18) -0.0434(18) 0.0182(12) -0.0330(15)
F6 0.0402(11) 0.0893(18) 0.0519(13) -0.0205(13) -0.0052(10) 0.0010(11)
F7 0.0592(14) 0.0705(15) 0.0517(13) -0.0278(12) 0.0060(11) -0.0232(12)
F8 0.0656(14) 0.0579(13) 0.0372(11) -0.0192(10) 0.0073(10) -0.0048(11)
F9 0.0582(13) 0.0624(14) 0.0321(10) -0.0005(9) -0.0023(9) 0.0085(10)
F10 0.0666(14) 0.0613(14) 0.0304(10) 0.0068(9) 0.0124(9) 0.0029(11)
F11 0.0807(16) 0.0456(12) 0.0407(11) 0.0153(9) 0.0088(11) 0.0015(11)
F12 0.0757(16) 0.0568(14) 0.0490(12) 0.0127(10) 0.0215(11) -0.0217(12)
F13 0.0881(17) 0.0394(12) 0.0580(14) 0.0046(10) 0.0178(12) -0.0270(12)
F14 0.1000(19) 0.0263(10) 0.0644(15) 0.0105(10) 0.0097(14) 0.0051(11)
F15 0.113(2) 0.0326(11) 0.0794(18) -0.0184(12) 0.0283(16) -0.0040(13)
F16A 0.066(3) 0.080(4) 0.083(4) -0.024(3) 0.033(3) -0.035(3)
F16 0.145(8) 0.084(5) 0.097(6) -0.033(4) 0.038(5) -0.030(5)
F17 0.0543(13) 0.0741(16) 0.0453(12) -0.0048(11) 0.0204(10) 0.0132(11)
F18 0.0664(14) 0.0761(16) 0.0368(11) -0.0089(11) 0.0154(10) 0.0082(12)
F19 0.0693(15) 0.0777(17) 0.0468(13) 0.0041(12) 0.0301(11) -0.0017(13)
F20 0.0606(14) 0.0742(16) 0.0462(12) -0.0045(11) -0.0054(11) 0.0061(12)
F21 0.0823(18) 0.0487(13) 0.0669(16) -0.0141(12) -0.0077(13) -0.0109(12)
F22 0.0725(16) 0.107(2) 0.0458(13) -0.0284(14) 0.0219(12) -0.0195(15)
F23 0.0903(18) 0.0610(14) 0.0463(13) -0.0141(11) 0.0297(12) -0.0051(13)
F24 0.0870(19) 0.0884(19) 0.0538(14) -0.0077(13) 0.0390(13) -0.0335(15)
F25 0.096(2) 0.0818(18) 0.0413(13) 0.0198(12) 0.0230(13) 0.0214(15)
F26 0.0866(19) 0.0698(17) 0.090(2) 0.0064(15) 0.0556(17) -0.0115(14)
F27 0.099(2) 0.0694(18) 0.084(2) 0.0319(16) 0.0301(17) -0.0141(16)
F28 0.117(2) 0.0585(16) 0.087(2) -0.0125(14) 0.0450(19) -0.0448(16)
F29 0.0462(14) 0.150(3) 0.0631(16) 0.0205(18) 0.0108(12) 0.0284(16)
F30 0.0717(17) 0.126(3) 0.0475(14) -0.0147(15) -0.0079(12) 0.0375(17)
F31 0.096(2) 0.085(2) 0.083(2) 0.0227(17) -0.0166(18) 0.0301(18)
F32 0.172(3) 0.0421(14) 0.0689(18) 0.0106(12) 0.047(2) 0.0428(17)
F33 0.126(3) 0.0404(13) 0.0742(18) 0.0202(12) 0.0400(18) 0.0063(14)
F34 0.103(2) 0.0640(17) 0.0664(17) 0.0247(13) 0.0173(16) 0.0360(16)
C1 0.0373(16) 0.0419(18) 0.0398(17) -0.0068(14) 0.0034(13) 0.0097(14)
C2 0.0368(16) 0.0435(18) 0.0388(17) -0.0066(14) 0.0011(13) 0.0052(14)
C3 0.0439(17) 0.0392(17) 0.0335(16) -0.0018(13) 0.0021(13) 0.0073(14)
C4 0.0491(18) 0.0309(15) 0.0356(16) 0.0033(13) 0.0029(14) 0.0048(13)
C5 0.0519(19) 0.0277(15) 0.0395(17) 0.0023(13) 0.0034(14) 0.0067(14)
C6 0.0471(18) 0.0318(16) 0.0411(17) -0.0020(14) 0.0039(14) 0.0118(14)
C7 0.054(2) 0.0320(16) 0.0441(18) -0.0040(14) 0.0059(15) 0.0148(15)
C8 0.0455(18) 0.0364(17) 0.0434(18) -0.0111(14) 0.0117(14) 0.0098(14)
C9 0.0357(16) 0.056(2) 0.0457(19) -0.0146(16) 0.0128(14) 0.0032(15)
C10 0.0335(16) 0.060(2) 0.047(2) -0.0136(17) 0.0061(14) 0.0066(15)
C11 0.0347(17) 0.069(3) 0.055(2) -0.0218(19) 0.0098(15) -0.0156(17)
C12 0.0385(17) 0.060(2) 0.0444(19) -0.0153(17) 0.0024(14) -0.0055(16)
C13 0.0474(19) 0.048(2) 0.0454(19) -0.0210(16) 0.0061(15) -0.0140(16)
C14 0.053(2) 0.0444(18) 0.0326(16) -0.0152(14) 0.0074(14) -0.0051(15)
C15 0.0463(18) 0.0443(19) 0.0314(16) -0.0030(14) 0.0018(13) 0.0041(15)
C16 0.0524(19) 0.0444(18) 0.0298(15) 0.0047(14) 0.0102(14) 0.0010(15)
C17 0.057(2) 0.0366(17) 0.0352(17) 0.0086(14) 0.0079(15) 0.0011(15)
C18 0.059(2) 0.0439(19) 0.0406(18) 0.0084(15) 0.0160(16) -0.0128(16)
C19 0.066(2) 0.0326(17) 0.0460(19) 0.0028(15) 0.0129(17) -0.0167(16)
C20 0.073(2) 0.0239(15) 0.0444(19) 0.0021(14) 0.0073(17) -0.0002(15)
C21 0.069(2) 0.0258(15) 0.050(2) -0.0081(14) 0.0109(18) -0.0007(15)
C22 0.057(2) 0.054(2) 0.044(2) 0.0030(17) 0.0086(17) -0.0005(18)
C23 0.0474(18) 0.0310(15) 0.0346(16) -0.0083(12) 0.0086(13) -0.0016(13)
C24 0.0466(18) 0.0319(15) 0.0402(17) -0.0128(13) 0.0098(14) 0.0000(13)
C25 0.0406(16) 0.0380(16) 0.0365(16) -0.0052(13) 0.0143(13) -0.0014(13)
C26 0.0429(18) 0.0447(19) 0.048(2) -0.0091(16) 0.0142(15) -0.0069(15)
C27 0.0460(19) 0.046(2) 0.054(2) -0.0073(16) 0.0167(16) -0.0154(16)
C28 0.090(3) 0.050(2) 0.055(2) -0.0131(19) 0.019(2) -0.008(2)
C29 0.055(2) 0.0414(18) 0.056(2) -0.0143(17) 0.0176(18) -0.0232(16)
C30 0.057(2) 0.0416(18) 0.0454(19) -0.0131(15) 0.0123(16) -0.0173(16)
C31 0.067(2) 0.0291(15) 0.0426(18) -0.0128(14) 0.0156(17) -0.0067(15)
C32 0.054(2) 0.0359(16) 0.0365(17) -0.0117(14) 0.0137(15) 0.0010(14)
C33 0.056(2) 0.0375(17) 0.0343(16) -0.0045(13) 0.0160(14) 0.0084(15)
C34 0.0482(18) 0.0451(18) 0.0345(17) -0.0015(14) 0.0145(14) 0.0032(15)
C35 0.0402(17) 0.058(2) 0.0332(16) 0.0023(15) 0.0147(13) 0.0012(15)
C36 0.0406(17) 0.051(2) 0.0374(17) 0.0050(15) 0.0128(14) -0.0069(15)
C37 0.0374(16) 0.054(2) 0.0392(17) 0.0005(15) 0.0108(13) -0.0137(15)
C38 0.0489(19) 0.0412(18) 0.0420(18) -0.0027(15) 0.0086(15) -0.0188(15)
C39 0.0481(18) 0.0354(16) 0.0389(17) -0.0042(14) 0.0074(14) -0.0143(14)
C40 0.0384(16) 0.0472(19) 0.0348(16) -0.0059(14) 0.0042(13) -0.0116(14)
C41 0.0417(17) 0.0379(17) 0.0357(16) -0.0042(13) 0.0079(13) -0.0032(14)
C42 0.0443(17) 0.0373(16) 0.0302(15) 0.0010(13) 0.0099(13) 0.0017(13)
C43 0.0492(18) 0.0346(16) 0.0345(16) -0.0006(13) 0.0157(14) -0.0018(14)
C44 0.058(2) 0.0300(15) 0.0375(17) 0.0044(13) 0.0181(15) -0.0019(14)
C45 0.063(2) 0.0334(17) 0.049(2) -0.0015(15) 0.0227(17) -0.0119(15)
C46 0.071(2) 0.0313(16) 0.046(2) -0.0048(15) 0.0192(18) -0.0168(16)
C47 0.078(3) 0.0240(15) 0.048(2) -0.0022(14) 0.0228(18) -0.0033(16)
C48 0.073(2) 0.0238(15) 0.0457(19) -0.0056(14) 0.0190(18) 0.0035(15)
C49 0.064(2) 0.0346(17) 0.0409(18) -0.0006(14) 0.0181(16) 0.0187(16)
C50 0.0506(19) 0.0417(18) 0.0375(17) -0.0035(14) 0.0147(15) 0.0159(15)
C51 0.0392(17) 0.057(2) 0.0361(17) 0.0021(15) 0.0155(13) 0.0138(15)
C52 0.0331(16) 0.060(2) 0.0376(17) 0.0019(15) 0.0099(13) 0.0111(15)
C53 0.0310(15) 0.060(2) 0.0381(17) 0.0002(16) 0.0077(13) -0.0023(15)
C54 0.0360(16) 0.054(2) 0.0354(17) 0.0008(15) 0.0048(13) -0.0030(15)
C55 0.0411(18) 0.056(2) 0.0344(17) 0.0028(15) 0.0068(14) 0.0111(15)
C56 0.0454(18) 0.0399(17) 0.0304(15) 0.0047(13) 0.0092(13) 0.0070(14)
C57 0.061(2) 0.0333(16) 0.0329(16) 0.0081(13) 0.0137(15) 0.0082(15)
C58 0.074(3) 0.0312(17) 0.0413(18) 0.0048(14) 0.0189(17) 0.0119(16)
C59 0.059(2) 0.0382(18) 0.0426(19) 0.0051(15) 0.0155(16) 0.0225(16)
C60 0.0421(17) 0.053(2) 0.0379(17) 0.0031(15) 0.0098(14) 0.0185(15)
C61 0.054(2) 0.060(2) 0.0366(18) -0.0022(16) 0.0167(16) 0.0043(18)
C62 0.051(2) 0.048(2) 0.0382(18) -0.0062(15) 0.0055(15) -0.0001(16)
C63 0.063(2) 0.052(2) 0.0410(19) 0.0001(16) 0.0233(17) -0.0056(18)
C64 0.075(3) 0.042(2) 0.060(2) -0.0032(19) 0.025(2) -0.020(2)
C65 0.051(2) 0.070(3) 0.045(2) 0.0082(19) 0.0087(17) 0.0199(19)
C66 0.105(4) 0.039(2) 0.052(2) 0.0036(18) 0.026(3) 0.021(2)
C67 0.114(5) 0.128(6) 0.091(5) 0.053(5) 0.043(4) 0.069(5)
C68 0.112(5) 0.088(4) 0.089(4) 0.017(4) -0.014(4) -0.005(4)
C69 0.107(5) 0.113(5) 0.095(5) 0.002(4) 0.025(4) 0.021(4)
C70 0.086(4) 0.065(3) 0.124(6) 0.004(4) 0.012(4) 0.017(3)
C71 0.087(4) 0.081(4) 0.099(5) 0.008(3) 0.006(4) 0.019(3)
C72 0.115(6) 0.093(5) 0.099(5) 0.021(4) -0.004(4) 0.012(4)
C73 0.149(9) 0.236(14) 0.168(10) 0.068(10) 0.056(8) 0.106(10)

loop_
_atom_type_symbol
_atom_type_description
_atom_type_scat_dispersion_real
_atom_type_scat_dispersion_imag
_atom_type_scat_source
C C 0.0033 0.0016 'International Tables Vol C Tables 4.2.6.8 and 6.1.1.4'
H H 0.0000 0.0000 'International Tables Vol C Tables 4.2.6.8 and 6.1.1.4'
F F 0.0171 0.0103 'International Tables Vol C Tables 4.2.6.8 and 6.1.1.4'

loop_
_geom_angle_atom_site_label_1
_geom_angle_atom_site_label_2
_geom_angle_atom_site_label_3
_geom_angle
_geom_angle_site_symmetry_1
_geom_angle_site_symmetry_3
_geom_angle_publ_flag
C6 C1 C2 119.8(3) . . ?
C6 C1 C10 126.2(3) . . ?
C2 C1 C10 113.6(3) . . ?
C3 C2 C1 120.1(3) . . ?
C3 C2 C12 126.8(3) . . ?
C1 C2 C12 112.7(3) . . ?
C2 C3 C4 120.4(3) . . ?
C2 C3 C15 126.4(3) . . ?
C4 C3 C15 113.1(3) . . ?
C3 C4 C5 119.1(3) . . ?
C3 C4 C17 113.8(3) . . ?
C5 C4 C17 126.9(3) . . ?
C6 C5 C4 120.5(3) . . ?
C6 C5 C20 113.8(3) . . ?
C4 C5 C20 125.5(4) . . ?
C5 C6 C1 120.0(3) . . ?
C5 C6 C7 113.6(3) . . ?
C1 C6 C7 126.1(3) . . ?
F1 C7 C6 110.2(3) . . ?
F1 C7 C8 107.7(3) . . ?
C6 C7 C8 108.2(3) . . ?
F1 C7 C21 108.2(3) . . ?
C6 C7 C21 101.2(3) . . ?
C8 C7 C21 121.0(3) . . ?
F2 C8 C24 108.9(3) . . ?
F2 C8 C7 107.4(3) . . ?
C24 C8 C7 111.8(3) . . ?
F2 C8 C9 106.7(3) . . ?
C24 C8 C9 102.9(3) . . ?
C7 C8 C9 118.7(3) . . ?
F3 C9 C26 109.2(3) . . ?
F3 C9 C10 107.7(3) . . ?
C26 C9 C10 111.5(3) . . ?
F3 C9 C8 107.7(3) . . ?
C26 C9 C8 102.4(3) . . ?
C10 C9 C8 118.0(3) . . ?
F4 C10 C1 109.9(3) . . ?
F4 C10 C9 107.6(3) . . ?
C1 C10 C9 108.5(3) . . ?
F4 C10 C11 107.7(3) . . ?
C1 C10 C11 101.8(3) . . ?
C9 C10 C11 121.0(4) . . ?
F5 C11 C28 108.6(4) . . ?
F5 C11 C10 108.4(3) . . ?
C28 C11 C10 113.4(3) . . ?
F5 C11 C12 107.9(3) . . ?
C28 C11 C12 114.5(3) . . ?
C10 C11 C12 103.6(3) . . ?
F6 C12 C2 109.6(3) . . ?
F6 C12 C13 107.6(3) . . ?
C2 C12 C13 108.4(3) . . ?
F6 C12 C11 107.4(3) . . ?
C2 C12 C11 102.0(3) . . ?
C13 C12 C11 121.5(4) . . ?
F7 C13 C30 110.8(3) . . ?
F7 C13 C12 108.1(3) . . ?
C30 C13 C12 109.9(3) . . ?
F7 C13 C14 106.5(3) . . ?
C30 C13 C14 102.9(3) . . ?
C12 C13 C14 118.6(3) . . ?
F8 C14 C32 111.0(3) . . ?
F8 C14 C15 107.8(3) . . ?
C32 C14 C15 110.4(3) . . ?
F8 C14 C13 107.3(3) . . ?
C32 C14 C13 102.6(3) . . ?
C15 C14 C13 117.7(3) . . ?
F9 C15 C3 109.0(3) . . ?
F9 C15 C14 108.0(3) . . ?
C3 C15 C14 108.5(3) . . ?
F9 C15 C16 106.5(3) . . ?
C3 C15 C16 102.0(3) . . ?
C14 C15 C16 122.4(3) . . ?
F10 C16 C34 109.3(3) . . ?
F10 C16 C17 107.0(3) . . ?
C34 C16 C17 115.2(3) . . ?
F10 C16 C15 106.5(3) . . ?
C34 C16 C15 114.5(3) . . ?
C17 C16 C15 103.7(3) . . ?
F11 C17 C4 108.9(3) . . ?
F11 C17 C18 107.1(3) . . ?
C4 C17 C18 108.5(3) . . ?
F11 C17 C16 107.2(3) . . ?
C4 C17 C16 102.1(3) . . ?
C18 C17 C16 122.5(3) . . ?
F12 C18 C36 110.9(3) . . ?
F12 C18 C17 108.0(3) . . ?
C36 C18 C17 110.1(3) . . ?
F12 C18 C19 106.9(3) . . ?
C36 C18 C19 103.3(3) . . ?
C17 C18 C19 117.5(3) . . ?
F13 C19 C38 110.1(3) . . ?
F13 C19 C20 107.9(3) . . ?
C38 C19 C20 110.8(3) . . ?
F13 C19 C18 106.8(3) . . ?
C38 C19 C18 102.7(3) . . ?
C20 C19 C18 118.3(3) . . ?
F14 C20 C5 109.9(3) . . ?
F14 C20 C19 107.9(3) . . ?
C5 C20 C19 108.7(3) . . ?
F14 C20 C21 107.5(3) . . ?
C5 C20 C21 100.5(3) . . ?
C19 C20 C21 121.9(3) . . ?
F15 C21 C22 108.9(3) . . ?
F15 C21 C7 109.8(3) . . ?
C22 C21 C7 111.8(3) . . ?
F15 C21 C20 110.1(3) . . ?
C22 C21 C20 111.5(3) . . ?
C7 C21 C20 104.7(3) . . ?
C23 C22 C39 107.7(3) . . ?
C23 C22 C21 123.0(4) . . ?
C39 C22 C21 121.8(3) . . ?
C23 C22 F16 104.6(4) . . ?
C39 C22 F16 100.3(5) . . ?
C21 C22 F16 93.3(5) . . ?
C24 C23 C22 122.3(3) . . ?
C24 C23 C41 122.3(3) . . ?
C22 C23 C41 109.4(3) . . ?
C25 C24 C23 122.4(3) . . ?
C25 C24 C8 111.0(3) . . ?
C23 C24 C8 123.4(3) . . ?
C24 C25 C26 110.9(3) . . ?
C24 C25 C43 123.0(3) . . ?
C26 C25 C43 122.9(3) . . ?
C27 C26 C25 122.7(4) . . ?
C27 C26 C9 123.6(3) . . ?
C25 C26 C9 110.7(3) . . ?
C26 C27 C28 123.5(4) . . ?
C26 C27 C45 121.4(3) . . ?
C28 C27 C45 110.6(3) . . ?
C27 C28 C29 103.9(4) . . ?
C27 C28 C11 121.3(4) . . ?
C29 C28 C11 119.3(4) . . ?
C27 C28 F16A 102.5(4) . . ?
C29 C28 F16A 106.5(4) . . ?
C11 C28 F16A 101.1(4) . . ?
C30 C29 C46 120.4(4) . . ?
C30 C29 C28 124.0(4) . . ?
C46 C29 C28 110.2(4) . . ?
C29 C30 C31 118.7(4) . . ?
C29 C30 C13 125.8(4) . . ?
C31 C30 C13 111.3(3) . . ?
C30 C31 C48 120.3(3) . . ?
C30 C31 C32 110.3(3) . . ?
C48 C31 C32 121.5(4) . . ?
C33 C32 C31 119.1(3) . . ?
C33 C32 C14 125.5(3) . . ?
C31 C32 C14 111.2(3) . . ?
C32 C33 C50 119.3(3) . . ?
C32 C33 C34 126.6(3) . . ?
C50 C33 C34 109.0(3) . . ?
C33 C34 C35 99.1(3) . . ?
C33 C34 C61 109.1(3) . . ?
C35 C34 C61 108.9(3) . . ?
C33 C34 C16 114.5(3) . . ?
C35 C34 C16 113.8(3) . . ?
C61 C34 C16 110.8(3) . . ?
C36 C35 C51 119.7(3) . . ?
C36 C35 C34 126.7(3) . . ?
C51 C35 C34 108.8(3) . . ?
C35 C36 C37 119.5(3) . . ?
C35 C36 C18 125.6(3) . . ?
C37 C36 C18 110.5(3) . . ?
C53 C37 C38 120.4(3) . . ?
C53 C37 C36 121.4(4) . . ?
C38 C37 C36 109.8(3) . . ?
C39 C38 C37 118.4(3) . . ?
C39 C38 C19 124.9(4) . . ?
C37 C38 C19 112.0(3) . . ?
C38 C39 C40 120.4(3) . . ?
C38 C39 C22 123.6(4) . . ?
C40 C39 C22 109.2(3) . . ?
C54 C40 C39 121.2(3) . . ?
C54 C40 C41 123.8(3) . . ?
C39 C40 C41 109.5(3) . . ?
C40 C41 C42 108.1(3) . . ?
C40 C41 C23 99.7(3) . . ?
C42 C41 C23 110.5(3) . . ?
C40 C41 C62 110.2(3) . . ?
C42 C41 C62 116.3(3) . . ?
C23 C41 C62 110.8(3) . . ?
C56 C42 C43 108.9(3) . . ?
C56 C42 C41 124.0(3) . . ?
C43 C42 C41 122.6(3) . . ?
C25 C43 C42 111.0(3) . . ?
C25 C43 C44 109.6(3) . . ?
C42 C43 C44 102.9(3) . . ?
C25 C43 C63 110.3(3) . . ?
C42 C43 C63 112.5(3) . . ?
C44 C43 C63 110.4(3) . . ?
C57 C44 C45 124.7(3) . . ?
C57 C44 C43 108.0(3) . . ?
C45 C44 C43 123.8(3) . . ?
C44 C45 C46 108.3(3) . . ?
C44 C45 C27 110.8(3) . . ?
C46 C45 C27 98.5(3) . . ?
C44 C45 C64 114.7(3) . . ?
C46 C45 C64 112.3(3) . . ?
C27 C45 C64 111.1(3) . . ?
C47 C46 C29 121.1(4) . . ?
C47 C46 C45 123.0(4) . . ?
C29 C46 C45 110.2(4) . . ?
C46 C47 C48 119.2(4) . . ?
C46 C47 C58 123.9(3) . . ?
C48 C47 C58 109.0(3) . . ?
C31 C48 C49 119.3(3) . . ?
C31 C48 C47 120.1(4) . . ?
C49 C48 C47 109.8(4) . . ?
C50 C49 C48 118.5(3) . . ?
C50 C49 C59 121.3(4) . . ?
C48 C49 C59 109.2(3) . . ?
C49 C50 C51 119.2(3) . . ?
C49 C50 C33 122.0(4) . . ?
C51 C50 C33 108.4(3) . . ?
C52 C51 C50 119.7(3) . . ?
C52 C51 C35 121.2(4) . . ?
C50 C51 C35 109.4(3) . . ?
C51 C52 C53 118.8(3) . . ?
C51 C52 C60 120.9(4) . . ?
C53 C52 C60 109.3(3) . . ?
C37 C53 C54 120.7(3) . . ?
C37 C53 C52 119.1(3) . . ?
C54 C53 C52 109.5(3) . . ?
C40 C54 C53 118.5(3) . . ?
C40 C54 C55 123.6(3) . . ?
C53 C54 C55 109.4(3) . . ?
C56 C55 C54 107.2(3) . . ?
C56 C55 C60 108.4(3) . . ?
C54 C55 C60 101.1(3) . . ?
C56 C55 C65 114.3(3) . . ?
C54 C55 C65 112.6(3) . . ?
C60 C55 C65 112.3(3) . . ?
C42 C56 C57 109.8(3) . . ?
C42 C56 C55 125.1(3) . . ?
C57 C56 C55 121.7(3) . . ?
C44 C57 C56 109.6(3) . . ?
C44 C57 C58 123.8(4) . . ?
C56 C57 C58 123.4(3) . . ?
C57 C58 C59 108.6(3) . . ?
C57 C58 C47 107.5(3) . . ?
C59 C58 C47 101.1(3) . . ?
C57 C58 C66 113.9(3) . . ?
C59 C58 C66 114.3(3) . . ?
C47 C58 C66 110.5(3) . . ?
C60 C59 C49 119.2(3) . . ?
C60 C59 C58 124.3(3) . . ?
C49 C59 C58 108.8(4) . . ?
C59 C60 C52 119.6(3) . . ?
C59 C60 C55 125.0(3) . . ?
C52 C60 C55 108.5(3) . . ?
F18 C61 F19 108.8(3) . . ?
F18 C61 F17 107.4(3) . . ?
F19 C61 F17 106.9(3) . . ?
F18 C61 C34 112.5(3) . . ?
F19 C61 C34 111.3(3) . . ?
F17 C61 C34 109.6(3) . . ?
F22 C62 F20 109.6(3) . . ?
F22 C62 F21 106.2(3) . . ?
F20 C62 F21 105.0(3) . . ?
F22 C62 C41 113.7(3) . . ?
F20 C62 C41 111.5(3) . . ?
F21 C62 C41 110.4(3) . . ?
F25 C63 F23 108.9(4) . . ?
F25 C63 F24 108.4(3) . . ?
F23 C63 F24 106.7(3) . . ?
F25 C63 C43 111.3(3) . . ?
F23 C63 C43 111.9(3) . . ?
F24 C63 C43 109.4(3) . . ?
F26 C64 F28 109.4(4) . . ?
F26 C64 F27 106.4(4) . . ?
F28 C64 F27 107.0(4) . . ?
F26 C64 C45 112.5(4) . . ?
F28 C64 C45 110.0(3) . . ?
F27 C64 C45 111.3(4) . . ?
F30 C65 F31 107.7(4) . . ?
F30 C65 F29 109.2(4) . . ?
F31 C65 F29 106.6(4) . . ?
F30 C65 C55 112.0(3) . . ?
F31 C65 C55 111.5(4) . . ?
F29 C65 C55 109.6(3) . . ?
F32 C66 F33 108.6(4) . . ?
F32 C66 F34 108.2(4) . . ?
F33 C66 F34 108.7(4) . . ?
F32 C66 C58 110.1(3) . . ?
F33 C66 C58 110.6(4) . . ?
F34 C66 C58 110.7(4) . . ?
C68 C67 C73 130.8(12) . . ?
C68 C67 C72 115.1(7) . . ?
C73 C67 C72 113.9(11) . . ?
C67 C68 C69 126.7(8) . . ?
C70 C69 C68 114.8(8) . . ?
C69 C70 C71 124.1(8) . . ?
C72 C71 C70 120.3(8) . . ?
C71 C72 C67 118.8(8) . . ?

loop_
_geom_bond_atom_site_label_1
_geom_bond_atom_site_label_2
_geom_bond_distance
_geom_bond_site_symmetry_2
_geom_bond_publ_flag
F1 C7 1.381(4) . ?
F2 C8 1.383(4) . ?
F3 C9 1.376(4) . ?
F4 C10 1.378(4) . ?
F5 C11 1.360(4) . ?
F6 C12 1.383(4) . ?
F7 C13 1.377(4) . ?
F8 C14 1.375(4) . ?
F9 C15 1.383(4) . ?
F10 C16 1.368(4) . ?
F11 C17 1.383(4) . ?
F12 C18 1.383(4) . ?
F13 C19 1.378(4) . ?
F14 C20 1.380(4) . ?
F15 C21 1.377(4) . ?
F16A C28 1.558(7) . ?
F16 C22 1.670(9) . ?
F17 C61 1.342(5) . ?
F18 C61 1.321(5) . ?
F19 C61 1.333(5) . ?
F20 C62 1.318(5) . ?
F21 C62 1.357(5) . ?
F22 C62 1.304(5) . ?
F23 C63 1.315(5) . ?
F24 C63 1.331(5) . ?
F25 C63 1.312(5) . ?
F26 C64 1.303(5) . ?
F27 C64 1.325(6) . ?
F28 C64 1.324(5) . ?
F29 C65 1.323(5) . ?
F30 C65 1.290(5) . ?
F31 C65 1.314(6) . ?
F32 C66 1.317(5) . ?
F33 C66 1.327(6) . ?
F34 C66 1.332(7) . ?
C1 C6 1.376(5) . ?
C1 C2 1.377(5) . ?
C1 C10 1.487(5) . ?
C2 C3 1.371(5) . ?
C2 C12 1.480(5) . ?
C3 C4 1.377(5) . ?
C3 C15 1.481(5) . ?
C4 C5 1.383(5) . ?
C4 C17 1.473(5) . ?
C5 C6 1.367(5) . ?
C5 C20 1.475(5) . ?
C6 C7 1.477(5) . ?
C7 C8 1.556(5) . ?
C7 C21 1.603(6) . ?
C8 C24 1.504(5) . ?
C8 C9 1.645(5) . ?
C9 C26 1.506(6) . ?
C9 C10 1.559(5) . ?
C10 C11 1.610(6) . ?
C11 C28 1.507(7) . ?
C11 C12 1.628(6) . ?
C12 C13 1.553(5) . ?
C13 C30 1.505(6) . ?
C13 C14 1.671(5) . ?
C14 C32 1.492(5) . ?
C14 C15 1.552(5) . ?
C15 C16 1.630(5) . ?
C16 C34 1.570(5) . ?
C16 C17 1.617(5) . ?
C17 C18 1.556(5) . ?
C18 C36 1.497(6) . ?
C18 C19 1.668(6) . ?
C19 C38 1.490(6) . ?
C19 C20 1.559(6) . ?
C20 C21 1.622(6) . ?
C21 C22 1.510(6) . ?
C22 C23 1.408(5) . ?
C22 C39 1.436(6) . ?
C23 C24 1.397(5) . ?
C23 C41 1.536(5) . ?
C24 C25 1.390(5) . ?
C25 C26 1.408(5) . ?
C25 C43 1.497(5) . ?
C26 C27 1.389(5) . ?
C27 C28 1.451(6) . ?
C27 C45 1.539(6) . ?
C28 C29 1.461(7) . ?
C29 C30 1.397(6) . ?
C29 C46 1.423(6) . ?
C30 C31 1.405(6) . ?
C31 C48 1.407(6) . ?
C31 C32 1.436(5) . ?
C32 C33 1.352(5) . ?
C33 C50 1.449(5) . ?
C33 C34 1.536(5) . ?
C34 C35 1.542(5) . ?
C34 C61 1.547(5) . ?
C35 C36 1.354(5) . ?
C35 C51 1.439(5) . ?
C36 C37 1.444(5) . ?
C37 C53 1.386(5) . ?
C37 C38 1.416(6) . ?
C38 C39 1.387(5) . ?
C39 C40 1.420(5) . ?
C40 C54 1.366(5) . ?
C40 C41 1.524(5) . ?
C41 C42 1.530(5) . ?
C41 C62 1.537(5) . ?
C42 C56 1.334(5) . ?
C42 C43 1.525(5) . ?
C43 C44 1.529(5) . ?
C43 C63 1.556(5) . ?
C44 C57 1.352(5) . ?
C44 C45 1.502(6) . ?
C45 C46 1.534(5) . ?
C45 C64 1.576(5) . ?
C46 C47 1.357(6) . ?
C47 C48 1.427(5) . ?
C47 C58 1.537(6) . ?
C48 C49 1.407(6) . ?
C49 C50 1.390(5) . ?
C49 C59 1.445(5) . ?
C50 C51 1.409(6) . ?
C51 C52 1.398(5) . ?
C52 C53 1.430(6) . ?
C52 C60 1.438(5) . ?
C53 C54 1.421(5) . ?
C54 C55 1.538(6) . ?
C55 C56 1.514(5) . ?
C55 C60 1.543(5) . ?
C55 C65 1.548(5) . ?
C56 C57 1.482(5) . ?
C57 C58 1.510(5) . ?
C58 C59 1.526(6) . ?
C58 C66 1.553(5) . ?
C59 C60 1.365(6) . ?
C67 C68 1.326(11) . ?
C67 C73 1.399(14) . ?
C67 C72 1.496(13) . ?
C68 C69 1.393(12) . ?
C69 C70 1.320(11) . ?
C70 C71 1.402(10) . ?
C71 C72 1.314(11) . ?
